data_7105050
loop_
_publ_author_name
'Xiong, Xiao-Feng'
'Jia, Zhi-Jun'
'Du, Wei'
'Jiang, Kun'
'Liu, Tian-Yu'
'Chen, Ying-Chun'

_publ_section_title
;
 Merging chiral organocatalysts: enantio- and diastereoselective direct
 vinylogous Mannich reaction of alkylimines.
;
_journal_issue 45
_journal_name_full 'Chemical communications (Cambridge, England)'
_journal_page_first 6994
_journal_page_last 6996
_journal_paper_doi 10.1039/b917408g
_journal_year 2009
_chemical_absolute_configuration ad
_chemical_formula_sum 'C29 H27 N3 O2 S3'
_chemical_formula_weight 545.72
_chemical_name_systematic
;
?
;
_space_group_IT_number 19
_symmetry_cell_setting orthorhombic
_symmetry_space_group_name_Hall 'P 2ac 2ab'
_symmetry_space_group_name_H-M 'P 21 21 21'
_atom_sites_solution_hydrogens geom
_atom_sites_solution_primary direct
_atom_sites_solution_secondary difmap
_audit_creation_method SHELXL-97
_cell_angle_alpha 90.00
_cell_angle_beta 90.00
_cell_angle_gamma 90.00
_cell_formula_units_Z 4
_cell_length_a 9.2353(10)
_cell_length_b 16.2177(18)
_cell_length_c 17.641(2)
_cell_measurement_reflns_used 9054
_cell_measurement_temperature 93(2)
_cell_measurement_theta_max 27.48
_cell_measurement_theta_min 3.19
_cell_volume 2642.2(5)
_computing_cell_refinement 'Rapid Auto Version 3.0 (Rigaku 2004)'
_computing_data_collection 'Rapid Auto Version 3.0 (Rigaku 2004)'
_computing_data_reduction 'Rapid Auto Version 3.0 (Rigaku 2004)'
_computing_structure_refinement 'SHELXL-97 (Sheldrick, 1997)'
_computing_structure_solution 'SHELXS-97 (Sheldrick, 1990)'
_diffrn_ambient_temperature 93(2)
_diffrn_measured_fraction_theta_full 0.997
_diffrn_measured_fraction_theta_max 0.997
_diffrn_measurement_device_type 'Rigaku SPIDER'
_diffrn_measurement_method '\w scans'
_diffrn_radiation_monochromator graphite
_diffrn_radiation_source 'Rotating Anode'
_diffrn_radiation_type MoK\a
_diffrn_radiation_wavelength 0.71073
_diffrn_reflns_av_R_equivalents 0.0302
_diffrn_reflns_av_sigmaI/netI 0.0340
_diffrn_reflns_limit_h_max 11
_diffrn_reflns_limit_h_min -11
_diffrn_reflns_limit_k_max 16
_diffrn_reflns_limit_k_min -21
_diffrn_reflns_limit_l_max 22
_diffrn_reflns_limit_l_min -22
_diffrn_reflns_number 21830
_diffrn_reflns_theta_full 27.48
_diffrn_reflns_theta_max 27.48
_diffrn_reflns_theta_min 3.19
_diffrn_standards_decay_% 0
_diffrn_standards_interval_count 0
_diffrn_standards_interval_time 0
_diffrn_standards_number 0
_exptl_absorpt_coefficient_mu 0.313
_exptl_absorpt_correction_T_max 0.9210
_exptl_absorpt_correction_T_min 0.8849
_exptl_absorpt_correction_type empirical
_exptl_crystal_colour Yellow
_exptl_crystal_density_diffrn 1.372
_exptl_crystal_density_method 'not measured'
_exptl_crystal_description Block
_exptl_crystal_F_000 1144
_exptl_crystal_size_max 0.40
_exptl_crystal_size_mid 0.40
_exptl_crystal_size_min 0.27
_refine_diff_density_max 0.280
_refine_diff_density_min -0.249
_refine_diff_density_rms 0.042
_refine_ls_abs_structure_details 'Flack H D (1983), Acta Cryst. A39, 876-881'
_refine_ls_abs_structure_Flack -0.03(4)
_refine_ls_extinction_method none
_refine_ls_goodness_of_fit_ref 1.000
_refine_ls_hydrogen_treatment mixed
_refine_ls_matrix_type full
_refine_ls_number_parameters 340
_refine_ls_number_reflns 6032
_refine_ls_number_restraints 0
_refine_ls_restrained_S_all 1.000
_refine_ls_R_factor_all 0.0319
_refine_ls_R_factor_gt 0.0305
_refine_ls_shift/su_max 0.001
_refine_ls_shift/su_mean 0.000
_refine_ls_structure_factor_coef Fsqd
_refine_ls_weighting_details 'calc w=1/[\s^2^(Fo^2^)+(0.0450P)^2^+0.0000P] where P=(Fo^2^+2Fc^2^)/3'
_refine_ls_weighting_scheme calc
_refine_ls_wR_factor_gt 0.0716
_refine_ls_wR_factor_ref 0.0726
_reflns_number_gt 5855
_reflns_number_total 6032
_reflns_threshold_expression >2sigma(I)
_cod_data_source_file b917408g.txt
_cod_data_source_block anti-5m
_cod_depositor_comments
;
The following automatic conversions were performed:
'_symmetry_cell_setting' value 'Orthorhombic' changed to 'orthorhombic'
according to '/home/saulius/struct/CIF-dictionaries/cif_core.dic'
dictionary named 'cif_core.dic' version 2.4.1 from 2010-06-29.

Automatic conversion script
Id: cif_fix_enum 1527 2010-12-29 10:47:43Z saulius 
;
_cod_original_sg_symbol_H-M P2(1)2(1)2(1)
_cod_database_code 7105050

loop_
_symmetry_equiv_pos_as_xyz
'x, y, z'
'-x+1/2, -y, z+1/2'
'-x, y+1/2, -z+1/2'
'x+1/2, -y+1/2, -z'

loop_
_atom_site_label
_atom_site_type_symbol
_atom_site_fract_x
_atom_site_fract_y
_atom_site_fract_z
_atom_site_U_iso_or_equiv
_atom_site_adp_type
_atom_site_occupancy
_atom_site_symmetry_multiplicity
_atom_site_calc_flag
_atom_site_refinement_flags
_atom_site_disorder_assembly
_atom_site_disorder_group
S1 S 0.67107(5) 0.23015(3) -0.00418(2) 0.02265(10) Uani 1 1 d . . .
S2 S 0.44271(4) 0.40952(2) 0.22575(2) 0.01941(9) Uani 1 1 d . . .
S3 S 0.61848(6) 0.21128(3) 0.40341(2) 0.03267(12) Uani 1 1 d . . .
O1 O 0.53791(14) 0.44491(7) 0.17037(7) 0.0265(3) Uani 1 1 d . . .
O2 O 0.29024(13) 0.42243(7) 0.21676(7) 0.0258(3) Uani 1 1 d . . .
N1 N 0.46215(15) 0.31046(8) 0.22770(8) 0.0188(3) Uani 1 1 d . . .
N2 N 1.19455(15) 0.20967(9) 0.19997(8) 0.0244(3) Uani 1 1 d . . .
N3 N 0.91153(15) 0.39971(9) 0.26472(9) 0.0296(3) Uani 1 1 d . . .
C1 C 0.78293(17) 0.15087(10) 0.02996(9) 0.0191(3) Uani 1 1 d . . .
C2 C 0.81720(18) 0.08469(10) -0.01706(9) 0.0224(3) Uani 1 1 d . . .
H2 H 0.7799 0.0827 -0.0672 0.027 Uiso 1 1 calc R . .
C3 C 0.90486(18) 0.02225(10) 0.00884(10) 0.0244(4) Uani 1 1 d . . .
H3 H 0.9311 -0.0214 -0.0244 0.029 Uiso 1 1 calc R . .
C4 C 0.95582(19) 0.02217(10) 0.08336(10) 0.0231(4) Uani 1 1 d . . .
H4 H 1.0114 -0.0229 0.1018 0.028 Uiso 1 1 calc R . .
C5 C 0.92441(17) 0.08853(10) 0.13006(9) 0.0186(3) Uani 1 1 d . . .
H5 H 0.9596 0.0890 0.1807 0.022 Uiso 1 1 calc R . .
C6 C 0.84171(16) 0.15478(9) 0.10369(8) 0.0162(3) Uani 1 1 d . . .
C7 C 0.82106(16) 0.23005(9) 0.14928(8) 0.0161(3) Uani 1 1 d . . .
C8 C 0.67780(17) 0.27523(9) 0.14800(8) 0.0170(3) Uani 1 1 d . . .
H8 H 0.6994 0.3350 0.1399 0.020 Uiso 1 1 calc R . .
C9 C 0.57739(18) 0.24786(10) 0.08414(9) 0.0218(4) Uani 1 1 d . . .
H9A H 0.5025 0.2907 0.0762 0.026 Uiso 1 1 calc R . .
H9B H 0.5276 0.1964 0.0995 0.026 Uiso 1 1 calc R . .
C10 C 0.60067(15) 0.26732(9) 0.22636(9) 0.0155(3) Uani 1 1 d . . .
H10 H 0.6648 0.2925 0.2657 0.019 Uiso 1 1 calc R . .
C11 C 0.49958(17) 0.44666(9) 0.31472(9) 0.0176(3) Uani 1 1 d . . .
C12 C 0.61804(18) 0.50001(9) 0.31558(9) 0.0209(3) Uani 1 1 d . . .
H12 H 0.6690 0.5113 0.2700 0.025 Uiso 1 1 calc R . .
C13 C 0.66133(18) 0.53645(10) 0.38268(10) 0.0229(4) Uani 1 1 d . . .
H13 H 0.7414 0.5732 0.3828 0.027 Uiso 1 1 calc R . .
C14 C 0.58934(19) 0.51991(10) 0.44975(10) 0.0233(4) Uani 1 1 d . . .
C15 C 0.47295(18) 0.46474(9) 0.44821(10) 0.0212(3) Uani 1 1 d . . .
H15 H 0.4248 0.4522 0.4944 0.025 Uiso 1 1 calc R . .
C16 C 0.42477(18) 0.42745(9) 0.38150(9) 0.0190(3) Uani 1 1 d . . .
C17 C 0.57421(18) 0.17742(9) 0.24793(9) 0.0178(3) Uani 1 1 d . . .
H17A H 0.5043 0.1535 0.2115 0.021 Uiso 1 1 calc R . .
H17B H 0.6664 0.1468 0.2425 0.021 Uiso 1 1 calc R . .
C18 C 0.51679(19) 0.16379(10) 0.32787(10) 0.0260(4) Uani 1 1 d . . .
H18A H 0.5130 0.1037 0.3374 0.031 Uiso 1 1 calc R . .
H18B H 0.4162 0.1848 0.3301 0.031 Uiso 1 1 calc R . .
C19 C 0.7961(2) 0.17320(10) 0.38827(10) 0.0276(4) Uani 1 1 d . . .
C20 C 0.8241(2) 0.09723(10) 0.35465(9) 0.0242(4) Uani 1 1 d . . .
H20 H 0.7459 0.0631 0.3393 0.029 Uiso 1 1 calc R . .
C21 C 0.9644(2) 0.07128(12) 0.34353(10) 0.0312(4) Uani 1 1 d . . .
H21 H 0.9824 0.0200 0.3193 0.037 Uiso 1 1 calc R . .
C22 C 1.0797(2) 0.11946(14) 0.36745(11) 0.0407(5) Uani 1 1 d . . .
H22 H 1.1765 0.1015 0.3598 0.049 Uiso 1 1 calc R . .
C23 C 1.0520(3) 0.19406(14) 0.40264(12) 0.0472(6) Uani 1 1 d . . .
H23 H 1.1303 0.2269 0.4201 0.057 Uiso 1 1 calc R . .
C24 C 0.9112(2) 0.22126(12) 0.41256(11) 0.0388(5) Uani 1 1 d . . .
H24 H 0.8935 0.2730 0.4361 0.047 Uiso 1 1 calc R . .
C25 C 0.93174(17) 0.26244(10) 0.19054(8) 0.0175(3) Uani 1 1 d . . .
C26 C 1.07656(17) 0.23016(10) 0.19389(9) 0.0188(3) Uani 1 1 d . . .
C27 C 0.91764(17) 0.33845(10) 0.23192(9) 0.0206(3) Uani 1 1 d . . .
C28 C 0.6355(2) 0.56049(12) 0.52254(11) 0.0352(5) Uani 1 1 d . . .
H28A H 0.7123 0.5278 0.5463 0.042 Uiso 1 1 calc R . .
H28B H 0.5525 0.5641 0.5570 0.042 Uiso 1 1 calc R . .
H28C H 0.6718 0.6161 0.5118 0.042 Uiso 1 1 calc R . .
C29 C 0.29960(18) 0.36861(10) 0.38483(10) 0.0240(4) Uani 1 1 d . . .
H29A H 0.3305 0.3144 0.3664 0.029 Uiso 1 1 calc R . .
H29B H 0.2206 0.3893 0.3530 0.029 Uiso 1 1 calc R . .
H29C H 0.2659 0.3637 0.4373 0.029 Uiso 1 1 calc R . .
H1N H 0.383(3) 0.2858(15) 0.2203(14) 0.058(7) Uiso 1 1 d . . .

loop_
_atom_site_aniso_label
_atom_site_aniso_U_11
_atom_site_aniso_U_22
_atom_site_aniso_U_33
_atom_site_aniso_U_23
_atom_site_aniso_U_13
_atom_site_aniso_U_12
S1 0.0284(2) 0.0269(2) 0.01262(18) 0.00152(16) -0.00394(16) 0.00077(17)
S2 0.0241(2) 0.01765(19) 0.01648(18) 0.00175(15) -0.00064(16) 0.00490(16)
S3 0.0566(3) 0.0248(2) 0.0166(2) -0.00105(16) 0.0047(2) 0.0105(2)
O1 0.0417(7) 0.0197(6) 0.0182(6) 0.0031(5) 0.0050(5) 0.0014(5)
O2 0.0256(6) 0.0282(6) 0.0236(6) -0.0018(5) -0.0063(5) 0.0117(5)
N1 0.0158(7) 0.0165(7) 0.0242(7) -0.0003(6) -0.0019(6) 0.0014(5)
N2 0.0181(7) 0.0296(8) 0.0254(8) -0.0046(6) -0.0022(6) -0.0009(6)
N3 0.0230(8) 0.0324(8) 0.0333(9) -0.0109(7) 0.0007(7) -0.0030(6)
C1 0.0192(8) 0.0232(8) 0.0148(7) 0.0008(6) 0.0026(6) -0.0060(6)
C2 0.0240(8) 0.0279(9) 0.0154(7) -0.0039(6) 0.0014(6) -0.0071(7)
C3 0.0265(9) 0.0246(9) 0.0221(8) -0.0080(7) 0.0043(7) -0.0033(7)
C4 0.0225(9) 0.0227(8) 0.0241(9) -0.0023(7) 0.0025(7) -0.0006(7)
C5 0.0167(7) 0.0217(8) 0.0174(7) 0.0007(6) 0.0013(6) -0.0022(6)
C6 0.0152(7) 0.0195(8) 0.0139(7) 0.0000(6) 0.0016(6) -0.0037(6)
C7 0.0174(7) 0.0197(7) 0.0111(7) 0.0019(6) 0.0008(6) -0.0019(6)
C8 0.0178(7) 0.0191(8) 0.0141(7) 0.0009(6) -0.0023(6) 0.0013(6)
C9 0.0181(8) 0.0307(9) 0.0166(7) -0.0015(6) -0.0049(6) 0.0044(6)
C10 0.0137(7) 0.0167(7) 0.0162(7) -0.0001(6) -0.0013(6) 0.0011(6)
C11 0.0187(8) 0.0153(8) 0.0189(8) 0.0017(6) 0.0004(6) 0.0033(6)
C12 0.0226(8) 0.0187(8) 0.0216(8) 0.0038(6) 0.0031(7) 0.0031(7)
C13 0.0216(8) 0.0178(8) 0.0293(9) 0.0037(7) -0.0014(7) -0.0006(6)
C14 0.0276(9) 0.0191(8) 0.0231(8) 0.0016(7) -0.0045(7) 0.0011(7)
C15 0.0261(9) 0.0191(8) 0.0184(8) 0.0019(6) 0.0022(7) 0.0007(7)
C16 0.0197(8) 0.0165(8) 0.0207(8) 0.0023(6) 0.0023(7) 0.0027(6)
C17 0.0198(8) 0.0152(7) 0.0185(8) 0.0010(6) -0.0005(6) 0.0011(6)
C18 0.0288(9) 0.0221(9) 0.0270(9) 0.0044(7) 0.0080(7) 0.0037(7)
C19 0.0467(11) 0.0229(9) 0.0131(8) 0.0038(6) -0.0028(8) -0.0042(8)
C20 0.0331(9) 0.0223(8) 0.0171(8) 0.0010(7) -0.0077(7) -0.0020(7)
C21 0.0371(11) 0.0367(11) 0.0197(9) 0.0062(8) 0.0001(8) 0.0038(8)
C22 0.0353(11) 0.0591(14) 0.0277(10) 0.0147(9) 0.0012(9) -0.0083(10)
C23 0.0519(14) 0.0577(14) 0.0319(11) 0.0113(10) -0.0048(11) -0.0331(12)
C24 0.0641(15) 0.0296(10) 0.0226(9) 0.0009(8) -0.0011(9) -0.0176(10)
C25 0.0167(7) 0.0210(8) 0.0146(7) -0.0001(6) 0.0007(6) 0.0016(6)
C26 0.0191(8) 0.0217(8) 0.0157(7) -0.0033(6) 0.0012(6) -0.0039(6)
C27 0.0139(7) 0.0289(9) 0.0190(8) -0.0021(7) -0.0022(6) -0.0018(6)
C28 0.0476(12) 0.0310(10) 0.0268(10) 0.0003(8) -0.0065(9) -0.0081(9)
C29 0.0233(9) 0.0236(8) 0.0252(9) -0.0040(7) 0.0057(7) -0.0036(7)

loop_
_atom_type_symbol
_atom_type_description
_atom_type_scat_dispersion_real
_atom_type_scat_dispersion_imag
_atom_type_scat_source
C C 0.0033 0.0016 'International Tables Vol C Tables 4.2.6.8 and 6.1.1.4'
H H 0.0000 0.0000 'International Tables Vol C Tables 4.2.6.8 and 6.1.1.4'
N N 0.0061 0.0033 'International Tables Vol C Tables 4.2.6.8 and 6.1.1.4'
O O 0.0106 0.0060 'International Tables Vol C Tables 4.2.6.8 and 6.1.1.4'
S S 0.1246 0.1234 'International Tables Vol C Tables 4.2.6.8 and 6.1.1.4'

loop_
_geom_angle_atom_site_label_1
_geom_angle_atom_site_label_2
_geom_angle_atom_site_label_3
_geom_angle
_geom_angle_site_symmetry_1
_geom_angle_site_symmetry_3
_geom_angle_publ_flag
C1 S1 C9 95.88(8) . . ?
O2 S2 O1 117.95(8) . . ?
O2 S2 N1 104.88(7) . . ?
O1 S2 N1 110.12(7) . . ?
O2 S2 C11 109.99(7) . . ?
O1 S2 C11 106.71(7) . . ?
N1 S2 C11 106.72(8) . . ?
C19 S3 C18 102.81(8) . . ?
C10 N1 S2 125.01(11) . . ?
C10 N1 H1N 121.9(17) . . ?
S2 N1 H1N 111.9(17) . . ?
C2 C1 C6 119.76(15) . . ?
C2 C1 S1 119.58(13) . . ?
C6 C1 S1 120.64(12) . . ?
C3 C2 C1 120.23(16) . . ?
C3 C2 H2 119.9 . . ?
C1 C2 H2 119.9 . . ?
C2 C3 C4 120.81(16) . . ?
C2 C3 H3 119.6 . . ?
C4 C3 H3 119.6 . . ?
C5 C4 C3 119.24(16) . . ?
C5 C4 H4 120.4 . . ?
C3 C4 H4 120.4 . . ?
C4 C5 C6 120.89(15) . . ?
C4 C5 H5 119.6 . . ?
C6 C5 H5 119.6 . . ?
C5 C6 C1 118.84(14) . . ?
C5 C6 C7 121.71(14) . . ?
C1 C6 C7 119.37(14) . . ?
C25 C7 C6 120.96(14) . . ?
C25 C7 C8 118.56(13) . . ?
C6 C7 C8 120.41(13) . . ?
C7 C8 C9 113.69(13) . . ?
C7 C8 C10 110.26(12) . . ?
C9 C8 C10 110.67(13) . . ?
C7 C8 H8 107.3 . . ?
C9 C8 H8 107.3 . . ?
C10 C8 H8 107.3 . . ?
C8 C9 S1 113.10(11) . . ?
C8 C9 H9A 109.0 . . ?
S1 C9 H9A 109.0 . . ?
C8 C9 H9B 109.0 . . ?
S1 C9 H9B 109.0 . . ?
H9A C9 H9B 107.8 . . ?
N1 C10 C17 108.28(12) . . ?
N1 C10 C8 112.05(12) . . ?
C17 C10 C8 111.87(12) . . ?
N1 C10 H10 108.2 . . ?
C17 C10 H10 108.2 . . ?
C8 C10 H10 108.2 . . ?
C12 C11 C16 121.04(15) . . ?
C12 C11 S2 117.11(12) . . ?
C16 C11 S2 121.76(12) . . ?
C13 C12 C11 120.09(15) . . ?
C13 C12 H12 120.0 . . ?
C11 C12 H12 120.0 . . ?
C12 C13 C14 120.70(15) . . ?
C12 C13 H13 119.6 . . ?
C14 C13 H13 119.6 . . ?
C13 C14 C15 118.48(16) . . ?
C13 C14 C28 120.59(16) . . ?
C15 C14 C28 120.93(16) . . ?
C16 C15 C14 122.57(16) . . ?
C16 C15 H15 118.7 . . ?
C14 C15 H15 118.7 . . ?
C15 C16 C11 117.10(15) . . ?
C15 C16 C29 119.22(15) . . ?
C11 C16 C29 123.67(15) . . ?
C18 C17 C10 115.17(13) . . ?
C18 C17 H17A 108.5 . . ?
C10 C17 H17A 108.5 . . ?
C18 C17 H17B 108.5 . . ?
C10 C17 H17B 108.5 . . ?
H17A C17 H17B 107.5 . . ?
C17 C18 S3 116.17(12) . . ?
C17 C18 H18A 108.2 . . ?
S3 C18 H18A 108.2 . . ?
C17 C18 H18B 108.2 . . ?
S3 C18 H18B 108.2 . . ?
H18A C18 H18B 107.4 . . ?
C24 C19 C20 119.14(19) . . ?
C24 C19 S3 117.85(15) . . ?
C20 C19 S3 123.00(15) . . ?
C21 C20 C19 120.42(18) . . ?
C21 C20 H20 119.8 . . ?
C19 C20 H20 119.8 . . ?
C20 C21 C22 120.47(18) . . ?
C20 C21 H21 119.8 . . ?
C22 C21 H21 119.8 . . ?
C23 C22 C21 119.2(2) . . ?
C23 C22 H22 120.4 . . ?
C21 C22 H22 120.4 . . ?
C22 C23 C24 120.6(2) . . ?
C22 C23 H23 119.7 . . ?
C24 C23 H23 119.7 . . ?
C23 C24 C19 120.15(19) . . ?
C23 C24 H24 119.9 . . ?
C19 C24 H24 119.9 . . ?
C7 C25 C26 125.49(14) . . ?
C7 C25 C27 122.30(14) . . ?
C26 C25 C27 112.05(14) . . ?
N2 C26 C25 174.66(17) . . ?
N3 C27 C25 177.58(17) . . ?
C14 C28 H28A 109.5 . . ?
C14 C28 H28B 109.5 . . ?
H28A C28 H28B 109.5 . . ?
C14 C28 H28C 109.5 . . ?
H28A C28 H28C 109.5 . . ?
H28B C28 H28C 109.5 . . ?
C16 C29 H29A 109.5 . . ?
C16 C29 H29B 109.5 . . ?
H29A C29 H29B 109.5 . . ?
C16 C29 H29C 109.5 . . ?
H29A C29 H29C 109.5 . . ?
H29B C29 H29C 109.5 . . ?

loop_
_geom_bond_atom_site_label_1
_geom_bond_atom_site_label_2
_geom_bond_distance
_geom_bond_site_symmetry_2
_geom_bond_publ_flag
S1 C1 1.7559(17) . ?
S1 C9 1.8050(17) . ?
S2 O2 1.4324(12) . ?
S2 O1 1.4342(12) . ?
S2 N1 1.6168(14) . ?
S2 C11 1.7612(16) . ?
S3 C19 1.773(2) . ?
S3 C18 1.8031(19) . ?
N1 C10 1.4583(19) . ?
N1 H1N 0.84(2) . ?
N2 C26 1.144(2) . ?
N3 C27 1.151(2) . ?
C1 C2 1.393(2) . ?
C1 C6 1.411(2) . ?
C2 C3 1.375(2) . ?
C2 H2 0.9500 . ?
C3 C4 1.396(2) . ?
C3 H3 0.9500 . ?
C4 C5 1.386(2) . ?
C4 H4 0.9500 . ?
C5 C6 1.398(2) . ?
C5 H5 0.9500 . ?
C6 C7 1.474(2) . ?
C7 C25 1.360(2) . ?
C7 C8 1.513(2) . ?
C8 C9 1.525(2) . ?
C8 C10 1.560(2) . ?
C8 H8 1.0000 . ?
C9 H9A 0.9900 . ?
C9 H9B 0.9900 . ?
C10 C17 1.527(2) . ?
C10 H10 1.0000 . ?
C11 C12 1.395(2) . ?
C11 C16 1.401(2) . ?
C12 C13 1.382(2) . ?
C12 H12 0.9500 . ?
C13 C14 1.383(2) . ?
C13 H13 0.9500 . ?
C14 C15 1.399(2) . ?
C14 C28 1.505(2) . ?
C15 C16 1.396(2) . ?
C15 H15 0.9500 . ?
C16 C29 1.500(2) . ?
C17 C18 1.523(2) . ?
C17 H17A 0.9900 . ?
C17 H17B 0.9900 . ?
C18 H18A 0.9900 . ?
C18 H18B 0.9900 . ?
C19 C24 1.386(3) . ?
C19 C20 1.392(2) . ?
C20 C21 1.377(3) . ?
C20 H20 0.9500 . ?
C21 C22 1.386(3) . ?
C21 H21 0.9500 . ?
C22 C23 1.384(3) . ?
C22 H22 0.9500 . ?
C23 C24 1.384(3) . ?
C23 H23 0.9500 . ?
C24 H24 0.9500 . ?
C25 C26 1.438(2) . ?
C25 C27 1.439(2) . ?
C28 H28A 0.9800 . ?
C28 H28B 0.9800 . ?
C28 H28C 0.9800 . ?
C29 H29A 0.9800 . ?
C29 H29B 0.9800 . ?
C29 H29C 0.9800 . ?

loop_
_geom_hbond_atom_site_label_D
_geom_hbond_atom_site_label_H
_geom_hbond_atom_site_label_A
_geom_hbond_distance_DH
_geom_hbond_distance_HA
_geom_hbond_distance_DA
_geom_hbond_angle_DHA
_geom_hbond_site_symmetry_A
N1 H1N N2 0.84(2) 2.17(2) 3.003(2) 174(2) 1_455

loop_
_geom_torsion_atom_site_label_1
_geom_torsion_atom_site_label_2
_geom_torsion_atom_site_label_3
_geom_torsion_atom_site_label_4
_geom_torsion
_geom_torsion_site_symmetry_1
_geom_torsion_site_symmetry_2
_geom_torsion_site_symmetry_3
_geom_torsion_site_symmetry_4
_geom_torsion_publ_flag
O2 S2 N1 C10 171.76(13) . . . . ?
O1 S2 N1 C10 43.90(15) . . . . ?
C11 S2 N1 C10 -71.55(14) . . . . ?
C9 S1 C1 C2 143.44(14) . . . . ?
C9 S1 C1 C6 -38.41(14) . . . . ?
C6 C1 C2 C3 1.7(2) . . . . ?
S1 C1 C2 C3 179.88(13) . . . . ?
C1 C2 C3 C4 2.8(3) . . . . ?
C2 C3 C4 C5 -3.9(3) . . . . ?
C3 C4 C5 C6 0.6(2) . . . . ?
C4 C5 C6 C1 3.8(2) . . . . ?
C4 C5 C6 C7 -172.89(14) . . . . ?
C2 C1 C6 C5 -5.0(2) . . . . ?
S1 C1 C6 C5 176.90(12) . . . . ?
C2 C1 C6 C7 171.84(14) . . . . ?
S1 C1 C6 C7 -6.3(2) . . . . ?
C5 C6 C7 C25 39.6(2) . . . . ?
C1 C6 C7 C25 -137.11(16) . . . . ?
C5 C6 C7 C8 -143.42(15) . . . . ?
C1 C6 C7 C8 39.9(2) . . . . ?
C25 C7 C8 C9 163.81(14) . . . . ?
C6 C7 C8 C9 -13.3(2) . . . . ?
C25 C7 C8 C10 -71.24(18) . . . . ?
C6 C7 C8 C10 111.69(15) . . . . ?
C7 C8 C9 S1 -40.43(17) . . . . ?
C10 C8 C9 S1 -165.16(10) . . . . ?
C1 S1 C9 C8 61.39(13) . . . . ?
S2 N1 C10 C17 166.60(12) . . . . ?
S2 N1 C10 C8 -69.56(17) . . . . ?
C7 C8 C10 N1 179.71(12) . . . . ?
C9 C8 C10 N1 -53.63(17) . . . . ?
C7 C8 C10 C17 -58.47(16) . . . . ?
C9 C8 C10 C17 68.19(16) . . . . ?
O2 S2 C11 C12 -128.94(12) . . . . ?
O1 S2 C11 C12 0.10(14) . . . . ?
N1 S2 C11 C12 117.82(13) . . . . ?
O2 S2 C11 C16 47.57(15) . . . . ?
O1 S2 C11 C16 176.61(13) . . . . ?
N1 S2 C11 C16 -65.67(15) . . . . ?
C16 C11 C12 C13 -1.5(2) . . . . ?
S2 C11 C12 C13 174.99(13) . . . . ?
C11 C12 C13 C14 0.8(2) . . . . ?
C12 C13 C14 C15 0.8(2) . . . . ?
C12 C13 C14 C28 -179.23(16) . . . . ?
C13 C14 C15 C16 -1.6(2) . . . . ?
C28 C14 C15 C16 178.41(16) . . . . ?
C14 C15 C16 C11 0.8(2) . . . . ?
C14 C15 C16 C29 179.68(14) . . . . ?
C12 C11 C16 C15 0.8(2) . . . . ?
S2 C11 C16 C15 -175.61(12) . . . . ?
C12 C11 C16 C29 -178.05(14) . . . . ?
S2 C11 C16 C29 5.6(2) . . . . ?
N1 C10 C17 C18 -63.44(18) . . . . ?
C8 C10 C17 C18 172.60(13) . . . . ?
C10 C17 C18 S3 -52.48(18) . . . . ?
C19 S3 C18 C17 -54.45(13) . . . . ?
C18 S3 C19 C24 152.47(14) . . . . ?
C18 S3 C19 C20 -28.73(16) . . . . ?
C24 C19 C20 C21 -2.0(3) . . . . ?
S3 C19 C20 C21 179.23(14) . . . . ?
C19 C20 C21 C22 1.7(3) . . . . ?
C20 C21 C22 C23 0.0(3) . . . . ?
C21 C22 C23 C24 -1.3(3) . . . . ?
C22 C23 C24 C19 1.0(3) . . . . ?
C20 C19 C24 C23 0.6(3) . . . . ?
S3 C19 C24 C23 179.49(16) . . . . ?
C6 C7 C25 C26 1.2(2) . . . . ?
C8 C7 C25 C26 -175.89(14) . . . . ?
C6 C7 C25 C27 176.17(14) . . . . ?
C8 C7 C25 C27 -0.9(2) . . . . ?
C7 C25 C26 N2 175.6(18) . . . . ?
C27 C25 C26 N2 0(2) . . . . ?
C7 C25 C27 N3 -152(4) . . . . ?
C26 C25 C27 N3 24(4) . . . . ?

loop_
_cod_related_entry_id
_cod_related_entry_database
_cod_related_entry_code
1 ChemSpider 30653161
